data_7016767
loop_
_publ_author_name
'Li, Jiaye'
'Stasch, Andreas'
'Schenk, Christian'
'Jones, Cameron'

_publ_section_title
;
 Extremely bulky amido-group 14 element chloride complexes: Potential
 synthons for low oxidation state main group chemistry.
;
_journal_issue 40
_journal_name_full 'Dalton transactions (Cambridge, England : 2003)'
_journal_page_first 10448
_journal_page_last 10456
_journal_paper_doi 10.1039/c1dt10678c
_journal_volume 40
_journal_year 2011
_chemical_formula_sum 'C36 H36 Cl N Si Sn'
_chemical_formula_weight 664.89
_chemical_name_systematic
;
?
;
_space_group_IT_number 2
_symmetry_cell_setting triclinic
_symmetry_space_group_name_Hall '-P 1'
_symmetry_space_group_name_H-M 'P -1'
_atom_sites_solution_hydrogens geom
_atom_sites_solution_primary direct
_atom_sites_solution_secondary difmap
_audit_creation_method SHELXL-97
_cell_angle_alpha 103.50(3)
_cell_angle_beta 98.96(3)
_cell_angle_gamma 104.63(3)
_cell_formula_units_Z 4
_cell_length_a 9.799(2)
_cell_length_b 18.329(4)
_cell_length_c 19.472(4)
_cell_measurement_temperature 173(2)
_cell_volume 3203.6(15)
_computing_structure_refinement 'SHELXL-97 (Sheldrick, 1997)'
_computing_structure_solution 'SHELXS-97 (Sheldrick, 1990)'
_diffrn_ambient_temperature 173(2)
_diffrn_measured_fraction_theta_full 0.997
_diffrn_measured_fraction_theta_max 0.997
_diffrn_measurement_device_type 'Oxford Gemini Ultra'
_diffrn_radiation_monochromator graphite
_diffrn_radiation_source 'Enhance (Mo) X-ray Source'
_diffrn_radiation_type MoK\a
_diffrn_radiation_wavelength 0.71073
_diffrn_reflns_av_R_equivalents 0.0527
_diffrn_reflns_av_sigmaI/netI 0.0762
_diffrn_reflns_limit_h_max 11
_diffrn_reflns_limit_h_min -11
_diffrn_reflns_limit_k_max 21
_diffrn_reflns_limit_k_min -21
_diffrn_reflns_limit_l_max 23
_diffrn_reflns_limit_l_min -23
_diffrn_reflns_number 21201
_diffrn_reflns_theta_full 25.00
_diffrn_reflns_theta_max 25.00
_diffrn_reflns_theta_min 2.91
_exptl_absorpt_coefficient_mu 0.943
_exptl_absorpt_correction_T_max 0.912
_exptl_absorpt_correction_T_min 0.822
_exptl_absorpt_correction_type multi-scan
_exptl_absorpt_process_details 'SCALE3 ABSPACK'
_exptl_crystal_colour 'pale yellow'
_exptl_crystal_density_diffrn 1.379
_exptl_crystal_density_method 'not measured'
_exptl_crystal_description block
_exptl_crystal_F_000 1360
_exptl_crystal_size_max 0.20
_exptl_crystal_size_mid 0.12
_exptl_crystal_size_min 0.10
_refine_diff_density_max 1.082
_refine_diff_density_min -0.745
_refine_diff_density_rms 0.093
_refine_ls_extinction_method none
_refine_ls_goodness_of_fit_ref 1.040
_refine_ls_hydrogen_treatment constr
_refine_ls_matrix_type full
_refine_ls_number_parameters 729
_refine_ls_number_reflns 11268
_refine_ls_number_restraints 0
_refine_ls_restrained_S_all 1.040
_refine_ls_R_factor_all 0.0879
_refine_ls_R_factor_gt 0.0452
_refine_ls_shift/su_max 0.001
_refine_ls_shift/su_mean 0.000
_refine_ls_structure_factor_coef Fsqd
_refine_ls_weighting_details 'calc w=1/[\s^2^(Fo^2^)+(0.0516P)^2^+1.3980P] where P=(Fo^2^+2Fc^2^)/3'
_refine_ls_weighting_scheme calc
_refine_ls_wR_factor_gt 0.0993
_refine_ls_wR_factor_ref 0.1155
_reflns_number_gt 7479
_reflns_number_total 11268
_reflns_threshold_expression >2sigma(I)
_cod_data_source_file c1dt10678c.txt
_cod_data_source_block compound7
_cod_original_cell_volume 3203.5(11)
_cod_original_sg_symbol_H-M P-1
_cod_database_code 7016767

loop_
_symmetry_equiv_pos_as_xyz
'x, y, z'
'-x, -y, -z'

loop_
_atom_site_label
_atom_site_type_symbol
_atom_site_fract_x
_atom_site_fract_y
_atom_site_fract_z
_atom_site_U_iso_or_equiv
_atom_site_adp_type
_atom_site_occupancy
_atom_site_symmetry_multiplicity
_atom_site_calc_flag
_atom_site_refinement_flags
Sn1 Sn 0.68095(4) 0.787807(18) 0.099294(16) 0.03324(11) Uani 1 1 d .
Cl1 Cl 0.90888(15) 0.76287(8) 0.14003(7) 0.0530(4) Uani 1 1 d .
Si1 Si 0.77338(14) 0.69509(8) -0.05539(7) 0.0337(3) Uani 1 1 d .
N1 N 0.6619(4) 0.74132(19) -0.01095(18) 0.0254(8) Uani 1 1 d .
C1 C 0.5360(4) 0.7498(2) -0.0533(2) 0.0222(10) Uani 1 1 d .
Sn2 Sn 0.57779(4) 0.712560(18) 0.390399(16) 0.03671(12) Uani 1 1 d .
Cl2 Cl 0.7614(2) 0.65421(11) 0.35461(9) 0.0869(6) Uani 1 1 d .
Si2 Si 0.81138(14) 0.72499(8) 0.55028(8) 0.0376(3) Uani 1 1 d .
N2 N 0.6634(4) 0.74188(19) 0.50129(17) 0.0242(8) Uani 1 1 d .
C2 C 0.4016(4) 0.6920(2) -0.0719(2) 0.0228(10) Uani 1 1 d .
C3 C 0.2834(5) 0.6998(2) -0.1159(2) 0.0253(10) Uani 1 1 d .
H3 H 0.1938 0.6591 -0.1293 0.030 Uiso 1 1 calc R
C4 C 0.2924(5) 0.7652(3) -0.1405(2) 0.0293(11) Uani 1 1 d .
C5 C 0.4242(5) 0.8250(2) -0.1180(2) 0.0286(11) Uani 1 1 d .
H5 H 0.4306 0.8718 -0.1321 0.034 Uiso 1 1 calc R
C6 C 0.5464(4) 0.8186(2) -0.0760(2) 0.0230(10) Uani 1 1 d .
C7 C 0.1657(5) 0.7716(3) -0.1913(3) 0.0456(14) Uani 1 1 d .
H7A H 0.1671 0.7472 -0.2416 0.068 Uiso 1 1 calc R
H7B H 0.1726 0.8272 -0.1848 0.068 Uiso 1 1 calc R
H7C H 0.0750 0.7446 -0.1807 0.068 Uiso 1 1 calc R
C8 C 0.3875(5) 0.6220(2) -0.0404(2) 0.0248(10) Uani 1 1 d .
H8 H 0.4779 0.6064 -0.0424 0.030 Uiso 1 1 calc R
C9 C 0.3834(4) 0.6468(2) 0.0395(2) 0.0254(10) Uani 1 1 d .
C10 C 0.4581(5) 0.6193(2) 0.0895(3) 0.0352(12) Uani 1 1 d .
H10 H 0.5140 0.5861 0.0735 0.042 Uiso 1 1 calc R
C11 C 0.4533(6) 0.6389(3) 0.1619(3) 0.0431(13) Uani 1 1 d .
H11 H 0.5061 0.6199 0.1953 0.052 Uiso 1 1 calc R
C12 C 0.3709(5) 0.6862(3) 0.1848(3) 0.0401(13) Uani 1 1 d .
H12 H 0.3659 0.6992 0.2344 0.048 Uiso 1 1 calc R
C13 C 0.2955(5) 0.7152(3) 0.1375(2) 0.0339(12) Uani 1 1 d .
H13 H 0.2394 0.7481 0.1540 0.041 Uiso 1 1 calc R
C14 C 0.3026(5) 0.6954(2) 0.0649(2) 0.0299(11) Uani 1 1 d .
H14 H 0.2512 0.7155 0.0321 0.036 Uiso 1 1 calc R
C15 C 0.2606(5) 0.5493(2) -0.0833(2) 0.0250(10) Uani 1 1 d .
C16 C 0.1230(5) 0.5357(2) -0.0699(2) 0.0278(11) Uani 1 1 d .
H16 H 0.1049 0.5729 -0.0322 0.033 Uiso 1 1 calc R
C17 C 0.0105(5) 0.4685(2) -0.1104(2) 0.0333(11) Uani 1 1 d .
H17 H -0.0831 0.4597 -0.1004 0.040 Uiso 1 1 calc R
C18 C 0.0375(5) 0.4147(3) -0.1658(2) 0.0359(12) Uani 1 1 d .
H18 H -0.0382 0.3686 -0.1937 0.043 Uiso 1 1 calc R
C19 C 0.1712(5) 0.4275(3) -0.1802(2) 0.0360(12) Uani 1 1 d .
H19 H 0.1880 0.3904 -0.2184 0.043 Uiso 1 1 calc R
C20 C 0.2839(5) 0.4942(2) -0.1396(2) 0.0312(11) Uani 1 1 d .
H20 H 0.3770 0.5023 -0.1503 0.037 Uiso 1 1 calc R
C21 C 0.6909(4) 0.8847(2) -0.0524(2) 0.0248(10) Uani 1 1 d .
H21 H 0.7673 0.8585 -0.0607 0.030 Uiso 1 1 calc R
C22 C 0.7261(4) 0.9254(2) 0.0289(2) 0.0243(10) Uani 1 1 d .
C23 C 0.8660(5) 0.9441(2) 0.0704(2) 0.0308(11) Uani 1 1 d .
H23 H 0.9396 0.9313 0.0479 0.037 Uiso 1 1 calc R
C24 C 0.8994(5) 0.9816(3) 0.1450(2) 0.0370(12) Uani 1 1 d .
H24 H 0.9947 0.9934 0.1731 0.044 Uiso 1 1 calc R
C25 C 0.7938(5) 1.0012(3) 0.1773(2) 0.0362(12) Uani 1 1 d .
H25 H 0.8162 1.0266 0.2279 0.043 Uiso 1 1 calc R
C26 C 0.6543(5) 0.9840(2) 0.1364(2) 0.0317(11) Uani 1 1 d .
H26 H 0.5817 0.9982 0.1589 0.038 Uiso 1 1 calc R
C27 C 0.6212(5) 0.9464(2) 0.0630(2) 0.0311(11) Uani 1 1 d .
H27 H 0.5255 0.9346 0.0354 0.037 Uiso 1 1 calc R
C28 C 0.7022(4) 0.9427(2) -0.0976(2) 0.0264(10) Uani 1 1 d .
C29 C 0.7283(5) 1.0227(3) -0.0680(3) 0.0322(11) Uani 1 1 d .
H29 H 0.7398 1.0434 -0.0173 0.039 Uiso 1 1 calc R
C30 C 0.7378(5) 1.0734(3) -0.1118(3) 0.0396(12) Uani 1 1 d .
H30 H 0.7562 1.1281 -0.0904 0.048 Uiso 1 1 calc R
C31 C 0.7211(5) 1.0453(3) -0.1847(3) 0.0487(14) Uani 1 1 d .
H31 H 0.7259 1.0800 -0.2143 0.058 Uiso 1 1 calc R
C32 C 0.6969(5) 0.9654(3) -0.2156(3) 0.0490(15) Uani 1 1 d .
H32 H 0.6859 0.9453 -0.2664 0.059 Uiso 1 1 calc R
C33 C 0.6889(5) 0.9151(3) -0.1720(2) 0.0375(12) Uani 1 1 d .
H33 H 0.6740 0.8607 -0.1934 0.045 Uiso 1 1 calc R
C34 C 0.7803(6) 0.6051(3) -0.0290(3) 0.0519(15) Uani 1 1 d .
H34A H 0.8069 0.6178 0.0240 0.078 Uiso 1 1 calc R
H34B H 0.8526 0.5844 -0.0496 0.078 Uiso 1 1 calc R
H34C H 0.6850 0.5654 -0.0473 0.078 Uiso 1 1 calc R
C35 C 0.6997(6) 0.6672(3) -0.1555(2) 0.0565(16) Uani 1 1 d .
H35A H 0.6048 0.6273 -0.1685 0.085 Uiso 1 1 calc R
H35B H 0.7663 0.6460 -0.1809 0.085 Uiso 1 1 calc R
H35C H 0.6893 0.7138 -0.1697 0.085 Uiso 1 1 calc R
C36 C 0.9598(5) 0.7612(3) -0.0371(3) 0.0478(14) Uani 1 1 d .
H36A H 0.9593 0.8035 -0.0600 0.072 Uiso 1 1 calc R
H36B H 1.0217 0.7313 -0.0570 0.072 Uiso 1 1 calc R
H36C H 0.9975 0.7840 0.0154 0.072 Uiso 1 1 calc R
C37 C 0.5781(4) 0.7819(2) 0.5403(2) 0.0217(10) Uani 1 1 d .
C38 C 0.4603(4) 0.7400(2) 0.5625(2) 0.0222(10) Uani 1 1 d .
C39 C 0.3820(5) 0.7803(2) 0.6016(2) 0.0276(11) Uani 1 1 d .
H39 H 0.3047 0.7516 0.6179 0.033 Uiso 1 1 calc R
C40 C 0.4134(5) 0.8616(2) 0.6177(2) 0.0266(10) Uani 1 1 d .
C41 C 0.5264(4) 0.9017(2) 0.5926(2) 0.0229(10) Uani 1 1 d .
H41 H 0.5469 0.9570 0.6015 0.028 Uiso 1 1 calc R
C42 C 0.6099(4) 0.8645(2) 0.5552(2) 0.0218(10) Uani 1 1 d .
C43 C 0.3294(5) 0.9044(2) 0.6624(2) 0.0362(12) Uani 1 1 d .
H43A H 0.2687 0.9248 0.6315 0.054 Uiso 1 1 calc R
H43B H 0.3971 0.9483 0.7019 0.054 Uiso 1 1 calc R
H43C H 0.2679 0.8680 0.6827 0.054 Uiso 1 1 calc R
C44 C 0.4183(5) 0.6498(2) 0.5409(2) 0.0263(10) Uani 1 1 d .
H44 H 0.5112 0.6362 0.5479 0.032 Uiso 1 1 calc R
C45 C 0.3472(5) 0.6159(2) 0.4599(2) 0.0272(11) Uani 1 1 d .
C46 C 0.3922(5) 0.5591(3) 0.4160(2) 0.0366(12) Uani 1 1 d .
H46 H 0.4666 0.5408 0.4368 0.044 Uiso 1 1 calc R
C47 C 0.3291(6) 0.5289(3) 0.3422(3) 0.0479(15) Uani 1 1 d .
H47 H 0.3606 0.4902 0.3127 0.058 Uiso 1 1 calc R
C48 C 0.2211(6) 0.5550(3) 0.3118(3) 0.0511(15) Uani 1 1 d .
H48 H 0.1788 0.5344 0.2613 0.061 Uiso 1 1 calc R
C49 C 0.1738(6) 0.6106(3) 0.3537(3) 0.0447(13) Uani 1 1 d .
H49 H 0.0983 0.6279 0.3326 0.054 Uiso 1 1 calc R
C50 C 0.2374(5) 0.6411(3) 0.4270(2) 0.0359(12) Uani 1 1 d .
H50 H 0.2056 0.6801 0.4558 0.043 Uiso 1 1 calc R
C51 C 0.3307(5) 0.6138(2) 0.5895(2) 0.0291(11) Uani 1 1 d .
C52 C 0.1822(5) 0.5799(3) 0.5705(2) 0.0329(11) Uani 1 1 d .
H52 H 0.1299 0.5776 0.5243 0.039 Uiso 1 1 calc R
C53 C 0.1081(5) 0.5492(3) 0.6172(3) 0.0364(12) Uani 1 1 d .
H53 H 0.0061 0.5255 0.6024 0.044 Uiso 1 1 calc R
C54 C 0.1799(6) 0.5524(3) 0.6842(3) 0.0473(14) Uani 1 1 d .
H54 H 0.1291 0.5312 0.7163 0.057 Uiso 1 1 calc R
C55 C 0.3278(6) 0.5871(4) 0.7044(3) 0.0685(19) Uani 1 1 d .
H55 H 0.3789 0.5905 0.7513 0.082 Uiso 1 1 calc R
C56 C 0.4027(6) 0.6170(3) 0.6580(3) 0.0550(15) Uani 1 1 d .
H56 H 0.5048 0.6400 0.6729 0.066 Uiso 1 1 calc R
C57 C 0.7306(4) 0.9093(2) 0.5259(2) 0.0222(10) Uani 1 1 d .
H57 H 0.8108 0.8850 0.5315 0.027 Uiso 1 1 calc R
C58 C 0.6799(4) 0.8975(2) 0.4451(2) 0.0231(10) Uani 1 1 d .
C59 C 0.7681(5) 0.8837(3) 0.3976(2) 0.0328(11) Uani 1 1 d .
H59 H 0.8633 0.8830 0.4160 0.039 Uiso 1 1 calc R
C60 C 0.7197(5) 0.8707(3) 0.3234(2) 0.0399(13) Uani 1 1 d .
H60 H 0.7814 0.8608 0.2916 0.048 Uiso 1 1 calc R
C61 C 0.5817(5) 0.8724(3) 0.2960(2) 0.0353(12) Uani 1 1 d .
H61 H 0.5486 0.8641 0.2455 0.042 Uiso 1 1 calc R
C62 C 0.4933(5) 0.8861(2) 0.3425(2) 0.0332(11) Uani 1 1 d .
H62 H 0.3987 0.8875 0.3241 0.040 Uiso 1 1 calc R
C63 C 0.5412(5) 0.8981(2) 0.4166(2) 0.0281(10) Uani 1 1 d .
H63 H 0.4783 0.9067 0.4480 0.034 Uiso 1 1 calc R
C64 C 0.7941(4) 0.9962(2) 0.5694(2) 0.0255(10) Uani 1 1 d .
C65 C 0.8699(5) 1.0148(3) 0.6421(2) 0.0333(11) Uani 1 1 d .
H65 H 0.8834 0.9736 0.6616 0.040 Uiso 1 1 calc R
C66 C 0.9244(5) 1.0911(3) 0.6850(3) 0.0409(13) Uani 1 1 d .
H66 H 0.9760 1.1020 0.7336 0.049 Uiso 1 1 calc R
C67 C 0.9052(5) 1.1522(3) 0.6585(3) 0.0431(14) Uani 1 1 d .
H67 H 0.9414 1.2050 0.6887 0.052 Uiso 1 1 calc R
C68 C 0.8329(5) 1.1353(3) 0.5877(3) 0.0415(13) Uani 1 1 d .
H68 H 0.8203 1.1768 0.5685 0.050 Uiso 1 1 calc R
C69 C 0.7777(5) 1.0576(2) 0.5435(2) 0.0301(11) Uani 1 1 d .
H69 H 0.7279 1.0471 0.4947 0.036 Uiso 1 1 calc R
C70 C 0.8257(6) 0.7669(4) 0.6491(3) 0.0608(16) Uani 1 1 d .
H70A H 0.8445 0.8240 0.6603 0.091 Uiso 1 1 calc R
H70B H 0.9054 0.7554 0.6773 0.091 Uiso 1 1 calc R
H70C H 0.7348 0.7434 0.6615 0.091 Uiso 1 1 calc R
C71 C 0.9824(5) 0.7739(4) 0.5290(3) 0.0656(17) Uani 1 1 d .
H71A H 0.9739 0.7570 0.4765 0.098 Uiso 1 1 calc R
H71B H 1.0621 0.7595 0.5538 0.098 Uiso 1 1 calc R
H71C H 1.0018 0.8311 0.5453 0.098 Uiso 1 1 calc R
C72 C 0.7943(6) 0.6186(3) 0.5320(3) 0.0622(17) Uani 1 1 d .
H72A H 0.7138 0.5928 0.5508 0.093 Uiso 1 1 calc R
H72B H 0.8844 0.6122 0.5560 0.093 Uiso 1 1 calc R
H72C H 0.7755 0.5945 0.4796 0.093 Uiso 1 1 calc R

loop_
_atom_site_aniso_label
_atom_site_aniso_U_11
_atom_site_aniso_U_22
_atom_site_aniso_U_33
_atom_site_aniso_U_23
_atom_site_aniso_U_13
_atom_site_aniso_U_12
Sn1 0.0393(2) 0.03107(19) 0.02647(19) 0.00515(14) 0.00411(15) 0.01049(15)
Cl1 0.0557(9) 0.0492(8) 0.0441(8) 0.0021(6) -0.0145(7) 0.0245(7)
Si1 0.0273(7) 0.0377(7) 0.0322(7) 0.0002(6) 0.0019(6) 0.0149(6)
N1 0.025(2) 0.0242(19) 0.0259(19) 0.0066(16) 0.0015(16) 0.0095(16)
C1 0.025(2) 0.027(2) 0.014(2) 0.0036(18) 0.0039(18) 0.0103(19)
Sn2 0.0498(2) 0.03204(19) 0.02592(19) 0.00491(15) 0.01071(16) 0.01006(16)
Cl2 0.1224(16) 0.1031(13) 0.0666(11) 0.0172(10) 0.0543(11) 0.0747(12)
Si2 0.0307(8) 0.0429(8) 0.0479(9) 0.0208(7) 0.0116(7) 0.0174(6)
N2 0.026(2) 0.0272(19) 0.0227(19) 0.0073(16) 0.0101(16) 0.0107(16)
C2 0.025(2) 0.024(2) 0.017(2) 0.0040(18) 0.0060(19) 0.0058(19)
C3 0.021(2) 0.030(2) 0.021(2) 0.005(2) 0.0025(19) 0.005(2)
C4 0.025(3) 0.038(3) 0.031(3) 0.015(2) 0.008(2) 0.013(2)
C5 0.028(3) 0.029(2) 0.036(3) 0.015(2) 0.010(2) 0.012(2)
C6 0.021(2) 0.029(2) 0.019(2) 0.0049(19) 0.0072(19) 0.0073(19)
C7 0.031(3) 0.047(3) 0.059(3) 0.030(3) -0.003(3) 0.006(2)
C8 0.022(2) 0.026(2) 0.026(2) 0.0064(19) 0.0029(19) 0.0081(19)
C9 0.024(2) 0.018(2) 0.028(2) 0.0051(19) -0.003(2) 0.0037(19)
C10 0.037(3) 0.024(2) 0.040(3) 0.009(2) 0.002(2) 0.005(2)
C11 0.053(3) 0.039(3) 0.032(3) 0.013(2) -0.003(3) 0.009(3)
C12 0.044(3) 0.036(3) 0.027(3) 0.005(2) 0.002(2) -0.004(3)
C13 0.039(3) 0.028(2) 0.031(3) 0.005(2) 0.010(2) 0.005(2)
C14 0.032(3) 0.026(2) 0.028(3) 0.008(2) -0.002(2) 0.007(2)
C15 0.028(3) 0.023(2) 0.025(2) 0.0098(19) 0.003(2) 0.009(2)
C16 0.028(3) 0.023(2) 0.027(2) 0.0013(19) 0.003(2) 0.005(2)
C17 0.030(3) 0.032(3) 0.035(3) 0.009(2) 0.004(2) 0.006(2)
C18 0.037(3) 0.031(3) 0.029(3) 0.005(2) -0.005(2) 0.003(2)
C19 0.050(3) 0.031(3) 0.025(3) 0.003(2) 0.010(2) 0.011(2)
C20 0.035(3) 0.030(2) 0.030(3) 0.008(2) 0.011(2) 0.010(2)
C21 0.020(2) 0.032(2) 0.024(2) 0.008(2) 0.0076(19) 0.010(2)
C22 0.024(3) 0.020(2) 0.029(2) 0.0080(19) 0.007(2) 0.0042(19)
C23 0.027(3) 0.032(2) 0.033(3) 0.008(2) 0.006(2) 0.011(2)
C24 0.031(3) 0.035(3) 0.036(3) 0.004(2) -0.003(2) 0.007(2)
C25 0.043(3) 0.030(3) 0.029(3) 0.001(2) 0.004(2) 0.009(2)
C26 0.037(3) 0.027(2) 0.034(3) 0.008(2) 0.015(2) 0.013(2)
C27 0.028(3) 0.032(3) 0.034(3) 0.010(2) 0.004(2) 0.009(2)
C28 0.015(2) 0.036(3) 0.028(3) 0.014(2) 0.0056(19) 0.003(2)
C29 0.023(3) 0.038(3) 0.037(3) 0.013(2) 0.003(2) 0.011(2)
C30 0.030(3) 0.041(3) 0.050(3) 0.024(3) 0.003(2) 0.007(2)
C31 0.029(3) 0.064(4) 0.066(4) 0.046(3) 0.011(3) 0.012(3)
C32 0.027(3) 0.082(4) 0.031(3) 0.021(3) 0.006(2) 0.000(3)
C33 0.028(3) 0.046(3) 0.036(3) 0.014(2) 0.007(2) 0.005(2)
C34 0.048(3) 0.038(3) 0.065(4) 0.001(3) 0.004(3) 0.024(3)
C35 0.050(4) 0.085(4) 0.032(3) -0.001(3) 0.010(3) 0.033(3)
C36 0.027(3) 0.058(3) 0.052(3) 0.005(3) 0.012(2) 0.011(3)
C37 0.020(2) 0.028(2) 0.016(2) 0.0036(18) -0.0001(18) 0.0091(19)
C38 0.025(2) 0.021(2) 0.018(2) 0.0041(18) -0.0004(19) 0.0062(19)
C39 0.026(3) 0.031(3) 0.026(2) 0.011(2) 0.009(2) 0.005(2)
C40 0.025(3) 0.028(2) 0.026(2) 0.003(2) 0.008(2) 0.010(2)
C41 0.023(2) 0.021(2) 0.021(2) 0.0021(18) 0.0016(19) 0.0055(19)
C42 0.020(2) 0.027(2) 0.016(2) 0.0021(18) 0.0041(18) 0.0067(19)
C43 0.035(3) 0.027(2) 0.045(3) 0.002(2) 0.022(2) 0.008(2)
C44 0.026(2) 0.025(2) 0.029(2) 0.008(2) 0.009(2) 0.009(2)
C45 0.029(3) 0.025(2) 0.025(2) 0.009(2) 0.008(2) 0.002(2)
C46 0.048(3) 0.028(3) 0.035(3) 0.009(2) 0.016(2) 0.011(2)
C47 0.068(4) 0.029(3) 0.039(3) 0.001(2) 0.022(3) 0.001(3)
C48 0.065(4) 0.042(3) 0.030(3) 0.008(3) 0.005(3) -0.006(3)
C49 0.046(3) 0.041(3) 0.037(3) 0.013(3) 0.001(3) -0.001(3)
C50 0.038(3) 0.030(3) 0.033(3) 0.008(2) 0.007(2) -0.001(2)
C51 0.031(3) 0.025(2) 0.029(3) 0.007(2) 0.006(2) 0.006(2)
C52 0.030(3) 0.039(3) 0.028(3) 0.014(2) 0.004(2) 0.006(2)
C53 0.029(3) 0.031(3) 0.043(3) 0.014(2) 0.003(2) -0.001(2)
C54 0.046(3) 0.060(3) 0.042(3) 0.029(3) 0.014(3) 0.010(3)
C55 0.048(4) 0.109(5) 0.046(3) 0.048(4) 0.002(3) -0.001(4)
C56 0.037(3) 0.084(4) 0.045(3) 0.040(3) 0.006(3) 0.003(3)
C57 0.019(2) 0.022(2) 0.023(2) 0.0039(19) 0.0041(19) 0.0051(18)
C58 0.024(2) 0.016(2) 0.027(2) 0.0039(18) 0.008(2) 0.0031(18)
C59 0.025(3) 0.038(3) 0.034(3) 0.006(2) 0.013(2) 0.008(2)
C60 0.037(3) 0.050(3) 0.031(3) 0.008(2) 0.017(2) 0.009(2)
C61 0.045(3) 0.033(3) 0.022(2) 0.005(2) 0.007(2) 0.004(2)
C62 0.033(3) 0.029(2) 0.035(3) 0.011(2) 0.000(2) 0.008(2)
C63 0.031(3) 0.030(2) 0.027(3) 0.009(2) 0.013(2) 0.011(2)
C64 0.020(2) 0.027(2) 0.029(3) 0.006(2) 0.010(2) 0.0055(19)
C65 0.029(3) 0.037(3) 0.030(3) 0.008(2) 0.009(2) 0.002(2)
C66 0.030(3) 0.044(3) 0.035(3) -0.003(3) 0.009(2) -0.001(2)
C67 0.031(3) 0.035(3) 0.049(3) -0.006(3) 0.017(3) -0.004(2)
C68 0.035(3) 0.031(3) 0.064(4) 0.013(3) 0.024(3) 0.010(2)
C69 0.028(3) 0.027(2) 0.033(3) 0.004(2) 0.012(2) 0.005(2)
C70 0.055(4) 0.090(4) 0.042(3) 0.025(3) 0.003(3) 0.030(3)
C71 0.031(3) 0.080(4) 0.095(5) 0.040(4) 0.014(3) 0.019(3)
C72 0.056(4) 0.056(4) 0.095(5) 0.041(3) 0.020(3) 0.033(3)

loop_
_atom_type_symbol
_atom_type_description
_atom_type_scat_dispersion_real
_atom_type_scat_dispersion_imag
_atom_type_scat_source
C C 0.0033 0.0016 'International Tables Vol C Tables 4.2.6.8 and 6.1.1.4'
H H 0.0000 0.0000 'International Tables Vol C Tables 4.2.6.8 and 6.1.1.4'
N N 0.0061 0.0033 'International Tables Vol C Tables 4.2.6.8 and 6.1.1.4'
Si Si 0.0817 0.0704 'International Tables Vol C Tables 4.2.6.8 and 6.1.1.4'
Cl Cl 0.1484 0.1585 'International Tables Vol C Tables 4.2.6.8 and 6.1.1.4'
Sn Sn -0.6537 1.4246 'International Tables Vol C Tables 4.2.6.8 and 6.1.1.4'

loop_
_geom_angle_atom_site_label_1
_geom_angle_atom_site_label_2
_geom_angle_atom_site_label_3
_geom_angle
N1 Sn1 Cl1 96.49(10)
N1 Si1 C36 112.1(2)
N1 Si1 C34 111.4(2)
C36 Si1 C34 108.9(2)
N1 Si1 C35 108.9(2)
C36 Si1 C35 106.6(3)
C34 Si1 C35 108.7(3)
C1 N1 Si1 119.2(3)
C1 N1 Sn1 111.4(3)
Si1 N1 Sn1 129.42(19)
C2 C1 C6 118.7(4)
C2 C1 N1 121.5(4)
C6 C1 N1 119.8(4)
N2 Sn2 Cl2 95.41(11)
N2 Si2 C71 111.4(2)
N2 Si2 C72 112.4(2)
C71 Si2 C72 107.8(3)
N2 Si2 C70 108.7(2)
C71 Si2 C70 107.8(3)
C72 Si2 C70 108.6(3)
C37 N2 Si2 118.8(3)
C37 N2 Sn2 109.7(2)
Si2 N2 Sn2 131.51(19)
C3 C2 C1 120.3(4)
C3 C2 C8 121.3(4)
C1 C2 C8 118.3(4)
C4 C3 C2 121.7(4)
C3 C4 C5 117.7(4)
C3 C4 C7 121.5(4)
C5 C4 C7 120.7(4)
C6 C5 C4 122.4(4)
C5 C6 C1 118.9(4)
C5 C6 C21 121.7(4)
C1 C6 C21 119.4(4)
C9 C8 C15 111.6(3)
C9 C8 C2 110.5(3)
C15 C8 C2 114.1(3)
C10 C9 C14 117.4(4)
C10 C9 C8 120.5(4)
C14 C9 C8 122.1(4)
C11 C10 C9 121.9(5)
C12 C11 C10 118.9(5)
C11 C12 C13 121.3(5)
C12 C13 C14 118.9(5)
C13 C14 C9 121.4(4)
C16 C15 C20 118.2(4)
C16 C15 C8 123.4(4)
C20 C15 C8 118.4(4)
C15 C16 C17 121.4(4)
C18 C17 C16 119.0(4)
C19 C18 C17 120.4(4)
C18 C19 C20 120.8(4)
C19 C20 C15 120.2(4)
C28 C21 C22 112.6(3)
C28 C21 C6 113.9(3)
C22 C21 C6 111.2(3)
C23 C22 C27 118.4(4)
C23 C22 C21 120.3(4)
C27 C22 C21 121.3(4)
C22 C23 C24 120.7(4)
C25 C24 C23 119.7(4)
C24 C25 C26 120.3(4)
C27 C26 C25 119.9(4)
C26 C27 C22 121.0(4)
C29 C28 C33 117.6(4)
C29 C28 C21 123.2(4)
C33 C28 C21 119.1(4)
C28 C29 C30 120.9(4)
C31 C30 C29 120.8(5)
C30 C31 C32 119.4(5)
C33 C32 C31 119.9(5)
C32 C33 C28 121.3(5)
C38 C37 C42 119.0(4)
C38 C37 N2 121.0(4)
C42 C37 N2 120.0(4)
C39 C38 C37 119.8(4)
C39 C38 C44 121.3(4)
C37 C38 C44 118.9(4)
C38 C39 C40 121.8(4)
C41 C40 C39 117.5(4)
C41 C40 C43 121.6(4)
C39 C40 C43 120.8(4)
C42 C41 C40 122.8(4)
C41 C42 C37 119.0(4)
C41 C42 C57 121.9(4)
C37 C42 C57 119.0(4)
C51 C44 C45 114.0(3)
C51 C44 C38 113.2(3)
C45 C44 C38 110.1(3)
C46 C45 C50 117.7(4)
C46 C45 C44 120.4(4)
C50 C45 C44 121.9(4)
C47 C46 C45 120.6(5)
C48 C47 C46 120.0(5)
C49 C48 C47 120.8(5)
C48 C49 C50 119.3(5)
C49 C50 C45 121.7(5)
C52 C51 C56 117.4(4)
C52 C51 C44 124.0(4)
C56 C51 C44 118.6(4)
C53 C52 C51 121.5(4)
C54 C53 C52 120.6(5)
C53 C54 C55 118.6(5)
C56 C55 C54 121.2(5)
C55 C56 C51 120.7(5)
C58 C57 C42 110.6(3)
C58 C57 C64 112.9(3)
C42 C57 C64 112.7(3)
C59 C58 C63 118.1(4)
C59 C58 C57 121.3(4)
C63 C58 C57 120.6(4)
C58 C59 C60 121.1(4)
C61 C60 C59 120.0(4)
C62 C61 C60 119.3(4)
C61 C62 C63 120.5(4)
C58 C63 C62 120.9(4)
C69 C64 C65 117.2(4)
C69 C64 C57 124.4(4)
C65 C64 C57 118.3(4)
C66 C65 C64 121.4(5)
C65 C66 C67 120.7(5)
C68 C67 C66 118.6(4)
C67 C68 C69 120.8(5)
C64 C69 C68 121.1(4)

loop_
_geom_bond_atom_site_label_1
_geom_bond_atom_site_label_2
_geom_bond_distance
Sn1 N1 2.076(3)
Sn1 Cl1 2.4412(15)
Si1 N1 1.755(4)
Si1 C36 1.847(5)
Si1 C34 1.853(5)
Si1 C35 1.869(5)
N1 C1 1.437(5)
C1 C2 1.398(6)
C1 C6 1.416(6)
Sn2 N2 2.079(3)
Sn2 Cl2 2.4253(17)
Si2 N2 1.744(4)
Si2 C71 1.848(6)
Si2 C72 1.858(5)
Si2 C70 1.866(5)
N2 C37 1.435(5)
C2 C3 1.389(6)
C2 C8 1.533(6)
C3 C4 1.378(6)
C4 C5 1.395(6)
C4 C7 1.511(6)
C5 C6 1.388(6)
C6 C21 1.534(6)
C8 C9 1.525(6)
C8 C15 1.530(6)
C9 C10 1.390(6)
C9 C14 1.393(6)
C10 C11 1.383(6)
C11 C12 1.374(7)
C12 C13 1.376(6)
C13 C14 1.391(6)
C15 C16 1.385(6)
C15 C20 1.397(6)
C16 C17 1.394(6)
C17 C18 1.389(6)
C18 C19 1.356(6)
C19 C20 1.390(6)
C21 C28 1.525(6)
C21 C22 1.527(5)
C22 C23 1.392(6)
C22 C27 1.392(6)
C23 C24 1.401(6)
C24 C25 1.371(6)
C25 C26 1.389(6)
C26 C27 1.381(6)
C28 C29 1.386(6)
C28 C33 1.393(6)
C29 C30 1.395(6)
C30 C31 1.361(7)
C31 C32 1.390(7)
C32 C33 1.387(7)
C37 C38 1.405(6)
C37 C42 1.415(5)
C38 C39 1.386(6)
C38 C44 1.536(5)
C39 C40 1.391(6)
C40 C41 1.389(6)
C40 C43 1.509(6)
C41 C42 1.378(6)
C42 C57 1.529(6)
C44 C51 1.526(6)
C44 C45 1.529(6)
C45 C46 1.394(6)
C45 C50 1.398(6)
C46 C47 1.391(7)
C47 C48 1.376(7)
C48 C49 1.373(7)
C49 C50 1.383(6)
C51 C52 1.382(6)
C51 C56 1.390(6)
C52 C53 1.381(6)
C53 C54 1.364(6)
C54 C55 1.378(7)
C55 C56 1.375(7)
C57 C58 1.521(6)
C57 C64 1.532(5)
C58 C59 1.384(6)
C58 C63 1.389(6)
C59 C60 1.392(6)
C60 C61 1.385(7)
C61 C62 1.373(6)
C62 C63 1.391(6)
C64 C69 1.370(6)
C64 C65 1.409(6)
C65 C66 1.370(6)
C66 C67 1.380(7)
C67 C68 1.373(7)
C68 C69 1.398(6)
